data_7206537
loop_
_publ_author_name
'Xie, Lin-Hua'
'Wang, Yu'
'Liu, Xiao-Min'
'Lin, Jian-Bin'
'Zhang, Jie-Peng'
'Chen, Xiao-Ming'

_publ_section_title
;
 Crystallographic studies into the role of exposed rare earth metal ion
 for guest sorption
;
_journal_issue 19
_journal_name_full CrystEngComm
_journal_page_first 5849
_journal_paper_doi 10.1039/c1ce05468f
_journal_volume 13
_journal_year 2011
_chemical_formula_sum 'C13 H12 Gd N O7'
_chemical_formula_weight 451.49
_chemical_name_systematic
;
?
;
_space_group_IT_number 95
_symmetry_cell_setting tetragonal
_symmetry_space_group_name_Hall 'P 4cw 2c'
_symmetry_space_group_name_H-M 'P 43 2 2'
_atom_sites_solution_hydrogens geom
_atom_sites_solution_primary direct
_atom_sites_solution_secondary difmap
_audit_creation_method SHELXL-97
_cell_angle_alpha 90.00
_cell_angle_beta 90.00
_cell_angle_gamma 90.00
_cell_formula_units_Z 4
_cell_length_a 10.3159(12)
_cell_length_b 10.3159(12)
_cell_length_c 14.450(3)
_cell_measurement_temperature 150(2)
_cell_volume 1537.7(4)
_computing_cell_refinement 'Bruker SMART'
_computing_data_collection 'Bruker SMART'
_computing_data_reduction 'Bruker SAINT'
_computing_molecular_graphics 'Bruker SHELXTL'
_computing_publication_material 'Bruker SHELXTL'
_computing_structure_refinement 'SHELXL-97 (Sheldrick, 1997)'
_computing_structure_solution 'SHELXS-97 (Sheldrick, 1990)'
_diffrn_ambient_temperature 150(2)
_diffrn_measured_fraction_theta_full 0.999
_diffrn_measured_fraction_theta_max 0.999
_diffrn_measurement_device_type 'CCD area detector'
_diffrn_measurement_method 'phi and omega scans'
_diffrn_radiation_monochromator graphite
_diffrn_radiation_source 'fine-focus sealed tube'
_diffrn_radiation_type MoK\a
_diffrn_radiation_wavelength 0.71073
_diffrn_reflns_av_R_equivalents 0.0278
_diffrn_reflns_av_sigmaI/netI 0.0232
_diffrn_reflns_limit_h_max 12
_diffrn_reflns_limit_h_min -12
_diffrn_reflns_limit_k_max 12
_diffrn_reflns_limit_k_min -12
_diffrn_reflns_limit_l_max 16
_diffrn_reflns_limit_l_min -18
_diffrn_reflns_number 7859
_diffrn_reflns_theta_full 26.36
_diffrn_reflns_theta_max 26.36
_diffrn_reflns_theta_min 2.43
_exptl_absorpt_coefficient_mu 4.345
_exptl_absorpt_correction_T_max 0.5618
_exptl_absorpt_correction_T_min 0.5085
_exptl_absorpt_correction_type multi-scan
_exptl_crystal_colour colorless
_exptl_crystal_density_diffrn 1.950
_exptl_crystal_density_method 'not measured'
_exptl_crystal_description rod-shaped
_exptl_crystal_F_000 868
_exptl_crystal_size_max 0.18
_exptl_crystal_size_mid 0.16
_exptl_crystal_size_min 0.15
_refine_diff_density_max 1.434
_refine_diff_density_min -0.467
_refine_diff_density_rms 0.151
_refine_ls_abs_structure_details 'Flack H D (1983), Acta Cryst. A39, 876-881'
_refine_ls_abs_structure_Flack 0.02(5)
_refine_ls_extinction_method none
_refine_ls_goodness_of_fit_ref 0.994
_refine_ls_hydrogen_treatment constr
_refine_ls_matrix_type full
_refine_ls_number_parameters 129
_refine_ls_number_reflns 1577
_refine_ls_number_restraints 90
_refine_ls_restrained_S_all 1.048
_refine_ls_R_factor_all 0.0344
_refine_ls_R_factor_gt 0.0325
_refine_ls_shift/su_max 0.000
_refine_ls_shift/su_mean 0.000
_refine_ls_structure_factor_coef Fsqd
_refine_ls_weighting_details 'calc w=1/[\s^2^(Fo^2^)+(0.0623P)^2^+6.2575P] where P=(Fo^2^+2Fc^2^)/3'
_refine_ls_weighting_scheme calc
_refine_ls_wR_factor_gt 0.0890
_refine_ls_wR_factor_ref 0.0902
_reflns_number_gt 1512
_reflns_number_total 1577
_reflns_threshold_expression >2sigma(I)
_cod_data_source_file c1ce05468f.txt
_cod_data_source_block 1-EtOH(MeCN)'
_cod_depositor_comments
;
The following automatic conversions were performed:

'_symmetry_cell_setting' value 'Tetragonal' changed to 'tetragonal'
according to /home/saulius/struct/CIF-dictionaries/cif_core.dic
dictionary named 'cif_core.dic' version 2.4.1 from 2010-06-29.

Automatic conversion script
Id: cif_fix_values 1715 2011-07-08 13:25:40Z adriana 
;
_cod_original_sg_symbol_H-M P4(3)22
_cod_database_code 7206537

loop_
_symmetry_equiv_pos_as_xyz
'x, y, z'
'-x, -y, z+1/2'
'-y, x, z+3/4'
'y, -x, z+1/4'
'-x, y, -z'
'x, -y, -z+1/2'
'y, x, -z+1/4'
'-y, -x, -z+3/4'

loop_
_atom_site_label
_atom_site_type_symbol
_atom_site_fract_x
_atom_site_fract_y
_atom_site_fract_z
_atom_site_U_iso_or_equiv
_atom_site_adp_type
_atom_site_occupancy
_atom_site_symmetry_multiplicity
_atom_site_calc_flag
_atom_site_refinement_flags
Gd1 Gd 0.85742(3) 0.85742(3) 0.6250 0.02232(16) Uani 1 2 d S
O1 O 0.9310(9) 0.6684(7) 0.5601(5) 0.0619(19) Uani 1 1 d U
O2 O 0.9246(7) 0.2490(6) 0.7401(4) 0.0511(16) Uani 1 1 d U
O3 O 0.8987(7) 0.0743(7) 0.6587(5) 0.0584(18) Uani 1 1 d U
O4 O 0.6981(16) 0.6834(16) 0.5909(9) 0.063(4) Uani 0.50 1 d PU
H4A H 0.7366 0.5979 0.5764 0.076 Uiso 0.50 1 d PR
N1 N 0.684(3) 0.420(3) 0.504(3) 0.103(8) Uani 0.50 1 d PU
C1 C 1.0000 0.6113(12) 0.5000 0.042(3) Uani 1 2 d SU
C2 C 0.9259(8) 0.1914(7) 0.6637(5) 0.0315(16) Uani 1 1 d U
C3 C 1.0000 0.4673(12) 0.5000 0.045(3) Uani 1 2 d SU
C4 C 0.9665(9) 0.3987(8) 0.5789(5) 0.0372(19) Uani 1 1 d U
H4 H 0.9438 0.4445 0.6336 0.045 Uiso 1 1 calc R
C5 C 0.9654(8) 0.2638(7) 0.5795(5) 0.0294(16) Uani 1 1 d U
C6 C 1.0000 0.1989(10) 0.5000 0.032(2) Uani 1 2 d SU
H6 H 1.0000 0.1068 0.5000 0.039 Uiso 1 2 calc SR
C7 C 0.565(3) 0.703(3) 0.543(2) 0.092(9) Uani 0.50 1 d PU
H7A H 0.5484 0.7967 0.5340 0.111 Uiso 0.50 1 calc PR
H7B H 0.5641 0.6595 0.4825 0.111 Uiso 0.50 1 calc PR
C8 C 0.470(4) 0.648(3) 0.603(3) 0.132(13) Uani 0.50 1 d PU
H8A H 0.3836 0.6599 0.5753 0.197 Uiso 0.50 1 calc PR
H8B H 0.4724 0.6919 0.6632 0.197 Uiso 0.50 1 calc PR
H8C H 0.4869 0.5557 0.6112 0.197 Uiso 0.50 1 calc PR
C9 C 0.639(3) 0.323(3) 0.518(3) 0.092(9) Uani 0.50 1 d PU
C10 C 0.569(4) 0.204(3) 0.540(2) 0.109(11) Uani 0.50 1 d PU
H10A H 0.5478 0.2042 0.6064 0.164 Uiso 0.50 1 calc PR
H10B H 0.6239 0.1291 0.5262 0.164 Uiso 0.50 1 calc PR
H10C H 0.4894 0.1998 0.5038 0.164 Uiso 0.50 1 calc PR

loop_
_atom_site_aniso_label
_atom_site_aniso_U_11
_atom_site_aniso_U_22
_atom_site_aniso_U_33
_atom_site_aniso_U_23
_atom_site_aniso_U_13
_atom_site_aniso_U_12
Gd1 0.02489(18) 0.02489(18) 0.0172(2) 0.00166(13) -0.00166(13) 0.00209(17)
O1 0.090(4) 0.042(3) 0.054(3) 0.002(3) 0.023(3) 0.002(3)
O2 0.065(3) 0.054(3) 0.034(3) 0.004(2) 0.009(3) -0.008(3)
O3 0.074(4) 0.045(3) 0.057(3) 0.016(3) 0.013(3) -0.007(3)
O4 0.061(5) 0.058(5) 0.070(5) -0.011(4) -0.007(4) -0.004(4)
N1 0.092(16) 0.080(14) 0.135(19) -0.025(16) 0.002(15) -0.011(14)
C1 0.056(4) 0.035(4) 0.037(4) 0.000 0.012(4) 0.000
C2 0.033(4) 0.031(4) 0.031(4) 0.007(3) 0.003(3) 0.002(3)
C3 0.072(8) 0.031(6) 0.032(6) 0.000 0.019(6) 0.000
C4 0.061(5) 0.029(4) 0.022(3) -0.003(3) 0.016(4) 0.001(3)
C5 0.044(4) 0.021(3) 0.023(3) 0.004(3) 0.006(3) -0.004(3)
C6 0.058(7) 0.018(5) 0.021(5) 0.000 0.010(5) 0.000
C7 0.065(15) 0.100(19) 0.11(2) -0.022(16) 0.030(15) 0.013(14)
C8 0.16(3) 0.076(17) 0.16(3) -0.040(19) 0.06(2) -0.008(17)
C9 0.089(16) 0.062(14) 0.13(2) 0.007(14) -0.056(16) -0.016(13)
C10 0.13(2) 0.087(18) 0.11(2) 0.014(16) 0.029(18) -0.026(18)

loop_
_atom_type_symbol
_atom_type_description
_atom_type_scat_dispersion_real
_atom_type_scat_dispersion_imag
_atom_type_scat_source
C C 0.0033 0.0016 'International Tables Vol C Tables 4.2.6.8 and 6.1.1.4'
H H 0.0000 0.0000 'International Tables Vol C Tables 4.2.6.8 and 6.1.1.4'
N N 0.0061 0.0033 'International Tables Vol C Tables 4.2.6.8 and 6.1.1.4'
O O 0.0106 0.0060 'International Tables Vol C Tables 4.2.6.8 and 6.1.1.4'
Gd Gd -0.1653 3.9035 'International Tables Vol C Tables 4.2.6.8 and 6.1.1.4'

loop_
_geom_angle_atom_site_label_1
_geom_angle_atom_site_label_2
_geom_angle_atom_site_label_3
_geom_angle
_geom_angle_site_symmetry_1
_geom_angle_site_symmetry_3
O1 Gd1 O1 136.9(4) 7_556 .
O1 Gd1 O3 75.7(3) 7_556 1_565
O1 Gd1 O3 147.3(3) . 1_565
O1 Gd1 O3 147.3(3) 7_556 7_656
O1 Gd1 O3 75.7(3) . 7_656
O3 Gd1 O3 72.1(4) 1_565 7_656
O1 Gd1 O2 93.8(3) 7_556 6_566
O1 Gd1 O2 81.0(2) . 6_566
O3 Gd1 O2 102.8(2) 1_565 6_566
O3 Gd1 O2 88.6(3) 7_656 6_566
O1 Gd1 O2 81.0(2) 7_556 3_654
O1 Gd1 O2 93.8(3) . 3_654
O3 Gd1 O2 88.6(3) 1_565 3_654
O3 Gd1 O2 102.8(2) 7_656 3_654
O2 Gd1 O2 165.9(4) 6_566 3_654
O1 Gd1 O4 76.0(5) 7_556 .
O1 Gd1 O4 61.5(5) . .
O3 Gd1 O4 149.0(5) 1_565 .
O3 Gd1 O4 136.6(4) 7_656 .
O2 Gd1 O4 91.3(4) 6_566 .
O2 Gd1 O4 74.8(4) 3_654 .
O1 Gd1 O4 61.5(5) 7_556 7_556
O1 Gd1 O4 76.0(5) . 7_556
O3 Gd1 O4 136.6(4) 1_565 7_556
O3 Gd1 O4 149.0(5) 7_656 7_556
O2 Gd1 O4 74.8(4) 6_566 7_556
O2 Gd1 O4 91.3(4) 3_654 7_556
O4 Gd1 O4 23.4(6) . 7_556
C1 O1 Gd1 149.4(7) . .
C2 O2 Gd1 120.9(5) . 4_565
C2 O3 Gd1 171.0(6) . 1_545
O4 O4 C7 106(2) 7_556 .
O4 O4 Gd1 78.3(3) 7_556 .
C7 O4 Gd1 125.4(16) . .
O1 C1 O1 124.7(12) . 5_756
O1 C1 C3 117.7(6) . .
O1 C1 C3 117.7(6) 5_756 .
O3 C2 O2 120.7(7) . .
O3 C2 C5 120.2(7) . .
O2 C2 C5 119.1(7) . .
C4 C3 C4 118.6(11) 5_756 .
C4 C3 C1 120.7(5) 5_756 .
C4 C3 C1 120.7(5) . .
C5 C4 C3 121.2(7) . .
C6 C5 C4 118.6(7) . .
C6 C5 C2 120.7(7) . .
C4 C5 C2 120.7(7) . .
C5 C6 C5 121.8(10) 5_756 .
C8 C7 O4 107(3) . .
N1 C9 C10 174(4) . .

loop_
_geom_bond_atom_site_label_1
_geom_bond_atom_site_label_2
_geom_bond_distance
_geom_bond_site_symmetry_2
Gd1 O1 2.293(7) 7_556
Gd1 O1 2.293(7) .
Gd1 O3 2.329(7) 1_565
Gd1 O3 2.329(7) 7_656
Gd1 O2 2.342(6) 6_566
Gd1 O2 2.342(6) 3_654
Gd1 O4 2.483(13) .
Gd1 O4 2.483(13) 7_556
O1 C1 1.268(9) .
O2 C2 1.254(10) .
O2 Gd1 2.342(6) 4_565
O3 C2 1.242(11) .
O3 Gd1 2.329(7) 1_545
O4 O4 1.01(3) 7_556
O4 C7 1.54(3) .
N1 C9 1.13(4) .
C1 O1 1.268(9) 5_756
C1 C3 1.486(17) .
C2 C5 1.485(9) .
C3 C4 1.386(10) 5_756
C3 C4 1.386(10) .
C4 C5 1.391(11) .
C5 C6 1.377(9) .
C6 C5 1.377(9) 5_756
C7 C8 1.43(5) .
C9 C10 1.45(4) .

loop_
_geom_hbond_atom_site_label_D
_geom_hbond_atom_site_label_H
_geom_hbond_atom_site_label_A
_geom_hbond_distance_DH
_geom_hbond_distance_HA
_geom_hbond_distance_DA
_geom_hbond_angle_DHA
O4 H4A N1 0.99 2.18 2.99(3) 138.7
